data_1507907
loop_
_publ_author_name
'Liu, Lu'
'Li, Xiaoli'
'Xu, Chunying'
'Han, Gang'
'Zhao, Ying'
'Hou, Hongwei'
'Fan, Yaoting'

_publ_section_title
;
 Construction of six coordination networks based on a flexible
 bis(methylbenzimidazole) ligand and isomeric benzenedicarboxylates
;
_journal_name_full
;
Inorganica Chimica Acta
;
_journal_page_first 66
_journal_page_last 74
_journal_paper_doi 10.1016/j.ica.2012.04.043
_journal_volume 391
_journal_year 2012
_chemical_formula_moiety 'C27 H24 N4 O4 Zn'
_chemical_formula_sum 'C27 H24 N4 O4 Zn'
_chemical_formula_weight 533.87
_space_group_IT_number 56
_symmetry_cell_setting orthorhombic
_symmetry_space_group_name_Hall '-P 2ab 2ac'
_symmetry_space_group_name_H-M 'P c c n'
_atom_sites_solution_hydrogens geom
_atom_sites_solution_primary direct
_atom_sites_solution_secondary difmap
_cell_angle_alpha 90.00
_cell_angle_beta 90.00
_cell_angle_gamma 90.00
_cell_formula_units_Z 4
_cell_length_a 17.237(3)
_cell_length_b 11.031(2)
_cell_length_c 12.413(3)
_cell_measurement_temperature 293(2)
_cell_volume 2360.2(8)
_computing_structure_refinement 'SHELXL-97 (Sheldrick, 1997)'
_computing_structure_solution 'SHELXS-97 (Sheldrick, 1990)'
_diffrn_ambient_temperature 293(2)
_diffrn_measured_fraction_theta_full 0.993
_diffrn_measured_fraction_theta_max 0.993
_diffrn_radiation_monochromator graphite
_diffrn_radiation_source 'fine-focus sealed tube'
_diffrn_radiation_type MoK\a
_diffrn_radiation_wavelength 0.71073
_diffrn_reflns_av_R_equivalents 0.0319
_diffrn_reflns_av_sigmaI/netI 0.0206
_diffrn_reflns_limit_h_max 20
_diffrn_reflns_limit_h_min -20
_diffrn_reflns_limit_k_max 9
_diffrn_reflns_limit_k_min -13
_diffrn_reflns_limit_l_max 14
_diffrn_reflns_limit_l_min -13
_diffrn_reflns_number 13359
_diffrn_reflns_theta_full 24.99
_diffrn_reflns_theta_max 24.99
_diffrn_reflns_theta_min 2.74
_exptl_absorpt_coefficient_mu 1.084
_exptl_absorpt_correction_T_max 0.8124
_exptl_absorpt_correction_T_min 0.7810
_exptl_crystal_density_diffrn 1.502
_exptl_crystal_density_method 'not measured'
_exptl_crystal_F_000 1104
_exptl_crystal_size_max 0.24
_exptl_crystal_size_mid 0.20
_exptl_crystal_size_min 0.20
_refine_diff_density_max 0.296
_refine_diff_density_min -0.249
_refine_diff_density_rms 0.049
_refine_ls_extinction_method none
_refine_ls_goodness_of_fit_ref 1.173
_refine_ls_hydrogen_treatment mixed
_refine_ls_matrix_type full
_refine_ls_number_parameters 165
_refine_ls_number_reflns 2072
_refine_ls_number_restraints 0
_refine_ls_restrained_S_all 1.173
_refine_ls_R_factor_all 0.0404
_refine_ls_R_factor_gt 0.0378
_refine_ls_shift/su_max 0.000
_refine_ls_shift/su_mean 0.000
_refine_ls_structure_factor_coef Fsqd
_refine_ls_weighting_details 'calc w=1/[\s^2^(Fo^2^)+(0.0330P)^2^+1.8075P] where P=(Fo^2^+2Fc^2^)/3'
_refine_ls_weighting_scheme calc
_refine_ls_wR_factor_gt 0.0831
_refine_ls_wR_factor_ref 0.0847
_reflns_number_gt 1993
_reflns_number_total 2072
_reflns_threshold_expression >2sigma(I)
_cod_data_source_file ICA-2012-391-66-74-1.cif
_cod_data_source_block 1
_cod_original_cell_volume 2360.1(8)
_cod_database_code 1507907

loop_
_symmetry_equiv_pos_as_xyz
'x, y, z'
'-x+1/2, -y+1/2, z'
'-x, y+1/2, -z+1/2'
'x+1/2, -y, -z+1/2'
'-x, -y, -z'
'x-1/2, y-1/2, -z'
'x, -y-1/2, z-1/2'
'-x-1/2, y, z-1/2'

loop_
_atom_site_label
_atom_site_type_symbol
_atom_site_fract_x
_atom_site_fract_y
_atom_site_fract_z
_atom_site_U_iso_or_equiv
_atom_site_adp_type
_atom_site_occupancy
_atom_site_symmetry_multiplicity
_atom_site_calc_flag
_atom_site_refinement_flags
Zn1 Zn 0.7500 0.2500 0.67938(3) 0.02537(15) Uani 1 2 d S
N1 N 0.69141(11) 0.12754(18) 0.76928(16) 0.0264(5) Uani 1 1 d .
N2 N 0.68791(12) -0.05003(18) 0.85317(17) 0.0296(5) Uani 1 1 d .
O1 O 0.66916(10) 0.32611(16) 0.59167(14) 0.0346(4) Uani 1 1 d .
O2 O 0.68228(12) 0.51571(18) 0.65138(18) 0.0516(6) Uani 1 1 d .
C1 C 0.72637(14) 0.0559(2) 0.8407(2) 0.0265(5) Uani 1 1 d .
C2 C 0.79922(15) 0.0855(3) 0.8981(2) 0.0378(7) Uani 1 1 d .
H2A H 0.8410 0.0388 0.8683 0.057 Uiso 1 1 calc R
H2B H 0.7936 0.0666 0.9731 0.057 Uiso 1 1 calc R
H2C H 0.8103 0.1703 0.8900 0.057 Uiso 1 1 calc R
C3 C 0.62654(13) 0.0635(2) 0.73316(19) 0.0268(5) Uani 1 1 d .
C4 C 0.56858(15) 0.0955(3) 0.6603(2) 0.0360(6) Uani 1 1 d .
H4 H 0.5690 0.1700 0.6253 0.043 Uiso 1 1 calc R
C5 C 0.51038(16) 0.0116(3) 0.6423(2) 0.0447(8) Uani 1 1 d .
H5 H 0.4709 0.0304 0.5941 0.054 Uiso 1 1 calc R
C6 C 0.50929(17) -0.1007(3) 0.6944(2) 0.0458(8) Uani 1 1 d .
H6 H 0.4692 -0.1548 0.6800 0.055 Uiso 1 1 calc R
C7 C 0.56612(16) -0.1329(2) 0.7663(2) 0.0401(7) Uani 1 1 d .
H7 H 0.5656 -0.2076 0.8010 0.048 Uiso 1 1 calc R
C8 C 0.62448(14) -0.0484(2) 0.7847(2) 0.0298(6) Uani 1 1 d .
C9 C 0.71248(17) -0.1543(2) 0.9171(2) 0.0359(6) Uani 1 1 d .
H9A H 0.6678 -0.1888 0.9534 0.043 Uiso 1 1 calc R
H9B H 0.7490 -0.1279 0.9717 0.043 Uiso 1 1 calc R
C10 C 0.7500 -0.2500 0.8474(3) 0.0387(9) Uani 1 2 d S
H10A H 0.7111 -0.2872 0.8016 0.046 Uiso 0.50 1 calc PR
H10B H 0.7889 -0.2128 0.8016 0.046 Uiso 0.50 1 calc PR
C11 C 0.64652(14) 0.4369(2) 0.6021(2) 0.0299(6) Uani 1 1 d .
C12 C 0.57072(14) 0.4684(2) 0.54841(19) 0.0257(5) Uani 1 1 d .
C13 C 0.53657(15) 0.5809(2) 0.5683(2) 0.0292(6) Uani 1 1 d .
H13 H 0.5609 0.6358 0.6141 0.035 Uiso 1 1 calc R
C14 C 0.46696(14) 0.6115(2) 0.5204(2) 0.0296(6) Uani 1 1 d .
H14 H 0.4449 0.6868 0.5345 0.035 Uiso 1 1 calc R

loop_
_atom_site_aniso_label
_atom_site_aniso_U_11
_atom_site_aniso_U_22
_atom_site_aniso_U_33
_atom_site_aniso_U_23
_atom_site_aniso_U_13
_atom_site_aniso_U_12
Zn1 0.0189(2) 0.0237(2) 0.0334(3) 0.000 0.000 0.00353(16)
N1 0.0211(10) 0.0264(10) 0.0317(11) 0.0004(9) 0.0001(9) 0.0016(9)
N2 0.0290(11) 0.0225(11) 0.0375(12) 0.0016(9) 0.0024(9) 0.0055(9)
O1 0.0285(9) 0.0324(10) 0.0429(11) 0.0022(8) -0.0065(8) 0.0093(8)
O2 0.0445(12) 0.0375(11) 0.0729(15) -0.0013(11) -0.0291(11) 0.0058(10)
C1 0.0219(12) 0.0246(13) 0.0331(13) -0.0025(11) 0.0035(10) 0.0066(10)
C2 0.0283(14) 0.0388(16) 0.0463(16) 0.0025(13) -0.0079(12) 0.0043(12)
C3 0.0199(12) 0.0301(13) 0.0304(13) -0.0043(11) 0.0032(10) 0.0010(10)
C4 0.0280(14) 0.0438(16) 0.0361(15) 0.0031(12) 0.0015(11) -0.0002(12)
C5 0.0263(14) 0.066(2) 0.0419(17) -0.0039(15) -0.0043(12) -0.0042(14)
C6 0.0352(16) 0.0474(19) 0.0550(18) -0.0149(15) 0.0018(14) -0.0111(14)
C7 0.0365(16) 0.0301(15) 0.0538(18) -0.0062(13) 0.0066(14) -0.0048(12)
C8 0.0268(13) 0.0263(13) 0.0364(14) -0.0046(11) 0.0042(11) 0.0024(11)
C9 0.0422(16) 0.0244(13) 0.0412(16) 0.0044(12) 0.0040(12) 0.0070(12)
C10 0.047(2) 0.030(2) 0.040(2) 0.000 0.000 0.0146(18)
C11 0.0254(13) 0.0326(14) 0.0316(14) 0.0082(12) 0.0016(11) 0.0034(11)
C12 0.0229(12) 0.0270(12) 0.0272(13) 0.0056(10) 0.0021(10) 0.0040(10)
C13 0.0299(13) 0.0273(13) 0.0302(13) 0.0002(11) -0.0034(11) 0.0028(11)
C14 0.0298(13) 0.0256(12) 0.0333(14) 0.0025(11) 0.0005(11) 0.0084(11)

loop_
_atom_type_symbol
_atom_type_description
_atom_type_scat_dispersion_real
_atom_type_scat_dispersion_imag
_atom_type_scat_source
C C 0.0033 0.0016 'International Tables Vol C Tables 4.2.6.8 and 6.1.1.4'
H H 0.0000 0.0000 'International Tables Vol C Tables 4.2.6.8 and 6.1.1.4'
N N 0.0061 0.0033 'International Tables Vol C Tables 4.2.6.8 and 6.1.1.4'
O O 0.0106 0.0060 'International Tables Vol C Tables 4.2.6.8 and 6.1.1.4'
Zn Zn 0.2839 1.4301 'International Tables Vol C Tables 4.2.6.8 and 6.1.1.4'

loop_
_geom_angle_atom_site_label_1
_geom_angle_atom_site_label_2
_geom_angle_atom_site_label_3
_geom_angle
_geom_angle_site_symmetry_1
_geom_angle_site_symmetry_3
O1 Zn1 O1 112.41(11) . 2_655
O1 Zn1 N1 112.08(8) . 2_655
O1 Zn1 N1 103.77(8) 2_655 2_655
O1 Zn1 N1 103.77(8) . .
O1 Zn1 N1 112.08(8) 2_655 .
N1 Zn1 N1 113.02(11) 2_655 .
C1 N1 C3 106.0(2) . .
C1 N1 Zn1 122.52(16) . .
C3 N1 Zn1 124.09(16) . .
C1 N2 C8 107.8(2) . .
C1 N2 C9 126.9(2) . .
C8 N2 C9 124.9(2) . .
C11 O1 Zn1 124.46(17) . .
N1 C1 N2 111.6(2) . .
N1 C1 C2 125.0(2) . .
N2 C1 C2 123.4(2) . .
C8 C3 C4 120.3(2) . .
C8 C3 N1 108.8(2) . .
C4 C3 N1 130.9(2) . .
C5 C4 C3 117.1(3) . .
C4 C5 C6 121.9(3) . .
C7 C6 C5 121.4(3) . .
C6 C7 C8 116.7(3) . .
N2 C8 C7 131.5(2) . .
N2 C8 C3 105.9(2) . .
C7 C8 C3 122.5(2) . .
N2 C9 C10 111.3(2) . .
C9 C10 C9 110.1(3) 2_645 .
O2 C11 O1 124.7(2) . .
O2 C11 C12 119.5(2) . .
O1 C11 C12 115.9(2) . .
C14 C12 C13 118.4(2) 5_666 .
C14 C12 C11 122.1(2) 5_666 .
C13 C12 C11 119.5(2) . .
C14 C13 C12 120.5(2) . .
C13 C14 C12 121.1(2) . 5_666

loop_
_geom_bond_atom_site_label_1
_geom_bond_atom_site_label_2
_geom_bond_distance
_geom_bond_site_symmetry_2
Zn1 O1 1.9575(17) .
Zn1 O1 1.9575(17) 2_655
Zn1 N1 2.022(2) 2_655
Zn1 N1 2.022(2) .
N1 C1 1.331(3) .
N1 C3 1.397(3) .
N2 C1 1.353(3) .
N2 C8 1.385(3) .
N2 C9 1.460(3) .
O1 C11 1.290(3) .
O2 C11 1.228(3) .
C1 C2 1.480(3) .
C3 C8 1.391(3) .
C3 C4 1.393(4) .
C4 C5 1.383(4) .
C5 C6 1.398(4) .
C6 C7 1.372(4) .
C7 C8 1.391(4) .
C9 C10 1.510(3) .
C10 C9 1.510(3) 2_645
C11 C12 1.507(3) .
C12 C14 1.389(3) 5_666
C12 C13 1.396(3) .
C13 C14 1.381(3) .
C14 C12 1.389(3) 5_666
